data_7042334
loop_
_publ_author_name
'Kurokawa, Masashi'
'Jose-Larong, Judy Fe F'
'Hasegawa, Hiroyuki'
'Takahashi, Yukihiro'
'Harada, Jun'
'Inabe, Tamotsu'

_publ_section_title
;
 Structural and transport properties of neutral radical crystals of
 Co(III)(tmp)(CN)2 (tmp = 5,10,15,20-tetramethylporphyrinato) and the
 CN-bridged polymer [Co(III)(tmp)(CN)]n.
;
_journal_issue 13
_journal_name_full 'Dalton transactions (Cambridge, England : 2003)'
_journal_page_first 4422
_journal_page_last 4429
_journal_paper_doi 10.1039/c6dt04418b
_journal_volume 46
_journal_year 2017
_chemical_formula_moiety 'C26 H20 Co N6'
_chemical_formula_sum 'C26 H20 Co N6'
_chemical_formula_weight 475.41
_space_group_crystal_system triclinic
_space_group_IT_number 2
_space_group_name_Hall '-P 1'
_space_group_name_H-M_alt 'P -1'
_symmetry_space_group_name_Hall '-P 1'
_symmetry_space_group_name_H-M 'P -1'
_atom_sites_solution_hydrogens geom
_audit_creation_date 2015-12-03
_audit_creation_method
;
Olex2 1.2
(compiled 2015.09.30 svn.r3233 for OlexSys, GUI svn.r5103)
;
_audit_update_record
;
2016-11-21 deposited with the CCDC.
2017-03-06 downloaded from the CCDC.
;
_cell_angle_alpha 89.409(4)
_cell_angle_beta 81.068(4)
_cell_angle_gamma 76.910(3)
_cell_formula_units_Z 2
_cell_length_a 8.6078(17)
_cell_length_b 9.3943(18)
_cell_length_c 13.337(3)
_cell_measurement_reflns_used 5401
_cell_measurement_temperature 100
_cell_measurement_theta_max 27.512
_cell_measurement_theta_min 2.227
_cell_volume 1037.4(4)
_computing_cell_refinement 'Bruker SAINT v8.34A (Bruker, 2013)'
_computing_data_collection 'Bruker APEX2 2014.1-1 (Bruker, 2014)'
_computing_data_reduction 'Bruker SAINT v8.34A (Bruker, 2013)'
_computing_molecular_graphics 'Mercury (Macrae et al., 2006)'
_computing_publication_material 'Olex2 (Dolomanov et al., 2009)'
_computing_structure_refinement 'SHELXL-2014 (Sheldrick, 2008)'
_computing_structure_solution 'ShelXT (Sheldrick, 2015)'
_diffrn_ambient_temperature 100
_diffrn_detector_area_resol_mean 8.3333
_diffrn_measured_fraction_theta_full 0.999
_diffrn_measured_fraction_theta_max 0.988
_diffrn_measurement_device_type 'Bruker SMART APEXII Ultra'
_diffrn_measurement_method '\f and \w scans'
_diffrn_radiation_type MoK\a
_diffrn_radiation_wavelength 0.71073
_diffrn_reflns_av_R_equivalents 0.0867
_diffrn_reflns_av_unetI/netI 0.0764
_diffrn_reflns_Laue_measured_fraction_full 0.999
_diffrn_reflns_Laue_measured_fraction_max 0.988
_diffrn_reflns_limit_h_max 11
_diffrn_reflns_limit_h_min -10
_diffrn_reflns_limit_k_max 12
_diffrn_reflns_limit_k_min -12
_diffrn_reflns_limit_l_max 17
_diffrn_reflns_limit_l_min 0
_diffrn_reflns_number 30578
_diffrn_reflns_point_group_measured_fraction_full 0.999
_diffrn_reflns_point_group_measured_fraction_max 0.988
_diffrn_reflns_theta_full 25.242
_diffrn_reflns_theta_max 27.597
_diffrn_reflns_theta_min 1.546
_diffrn_source 'rotating-anode X-ray tube'
_diffrn_standards_number 0
_exptl_absorpt_coefficient_mu 0.856
_exptl_absorpt_correction_T_max 0.949527
_exptl_absorpt_correction_T_min 0.748417
_exptl_absorpt_correction_type multi-scan
_exptl_absorpt_process_details
;
 TWINABS-2012/1 (Bruker,2012) was used for absorption correction.
 
For component 1:
 wR2(int) was 0.0793 before and 0.0535 after correction.
 The Ratio of minimum to maximum transmission is 0.79.
 The \l/2 correction factor is Not present
 
For component 2:
 wR2(int) was 0.0890 before and 0.0612 after correction.
 The Ratio of minimum to maximum transmission not present.
 The \l/2 correction factor is Not present

Final HKLF 4 output contains 30578 reflections, Rint = 0.0867
 (15683 with I > 3sig(I), Rint = 0.0661)
;
_exptl_crystal_colour black
_exptl_crystal_colour_primary black
_exptl_crystal_density_diffrn 1.522
_exptl_crystal_description plate
_exptl_crystal_F_000 490
_exptl_crystal_size_max 0.13
_exptl_crystal_size_mid 0.07
_exptl_crystal_size_min 0.03
_refine_diff_density_max 1.081
_refine_diff_density_min -0.562
_refine_diff_density_rms 0.113
_refine_ls_extinction_method none
_refine_ls_goodness_of_fit_ref 1.056
_refine_ls_hydrogen_treatment constr
_refine_ls_matrix_type full
_refine_ls_number_parameters 302
_refine_ls_number_reflns 4755
_refine_ls_number_restraints 0
_refine_ls_restrained_S_all 1.056
_refine_ls_R_factor_all 0.0965
_refine_ls_R_factor_gt 0.0612
_refine_ls_shift/su_max 0.001
_refine_ls_shift/su_mean 0.000
_refine_ls_structure_factor_coef Fsqd
_refine_ls_weighting_details 'w=1/[\s^2^(Fo^2^)+(0.0666P)^2^+0.6093P] where P=(Fo^2^+2Fc^2^)/3'
_refine_ls_weighting_scheme calc
_refine_ls_wR_factor_gt 0.1305
_refine_ls_wR_factor_ref 0.1408
_reflns_Friedel_coverage 0.000
_reflns_number_gt 3294
_reflns_number_total 4755
_reflns_threshold_expression 'I > 2\s(I)'
_cod_data_source_file c6dt04418b2.cif
_cod_data_source_block Co-CN2tmp_100K
_cod_depositor_comments 'Adding full bibliography for 7042332--7042335.cif.'
_cod_original_cell_volume 1037.3(4)
_cod_database_code 7042334
_shelxl_version_number 2014/6
_shelx_space_group_comment
;
The symmetry employed for this shelxl refinement is uniquely defined
by the following loop, which should always be used as a source of
symmetry information in preference to the above space-group names.
They are only intended as comments.
;
_shelx_estimated_absorpt_t_max 0.975
_shelx_estimated_absorpt_t_min 0.897
_olex2_refinement_description
;
1. Fixed Uiso
 At 1.2 times of:
  All C(H) groups
 At 1.5 times of:
  All C(H,H,H) groups
2.a Aromatic/amide H refined with riding coordinates:
 C2(H2), C3(H3), C7(H7), C8(H8), C12(H12), C13(H13), C17(H17), C18(H18)
2.b Idealised Me refined as rotating group:
 C21(H21A,H21B,H21C), C22(H22A,H22B,H22C), C23(H23A,H23B,H23C), C24(H24A,H24B,
 H24C)
;
_olex2_submission_special_instructions 'No special instructions were received'

loop_
_space_group_symop_operation_xyz
'x, y, z'
'-x, -y, -z'

loop_
_atom_site_label
_atom_site_type_symbol
_atom_site_fract_x
_atom_site_fract_y
_atom_site_fract_z
_atom_site_U_iso_or_equiv
_atom_site_adp_type
_atom_site_occupancy
_atom_site_site_symmetry_order
_atom_site_calc_flag
_atom_site_refinement_flags_posn
Co1 Co 0.48316(6) 0.28168(5) 0.75116(4) 0.01601(15) Uani 1 1 d .
N1 N 0.3560(3) 0.2156(3) 0.8689(2) 0.0194(6) Uani 1 1 d .
N2 N 0.3527(3) 0.2163(3) 0.6618(2) 0.0198(6) Uani 1 1 d .
N3 N 0.6109(3) 0.3485(3) 0.6347(2) 0.0181(6) Uani 1 1 d .
N4 N 0.6104(3) 0.3516(3) 0.8407(2) 0.0185(6) Uani 1 1 d .
N5 N 0.2388(4) 0.5756(4) 0.7787(3) 0.0378(9) Uani 1 1 d .
N6 N 0.7122(4) -0.0197(3) 0.7244(2) 0.0276(7) Uani 1 1 d .
C1 C 0.3967(4) 0.1924(3) 0.9647(3) 0.0206(8) Uani 1 1 d .
C2 C 0.2712(5) 0.1420(4) 1.0296(3) 0.0266(8) Uani 1 1 d .
H2 H 0.2702 0.1165 1.0988 0.032 Uiso 1 1 calc R
C3 C 0.1563(5) 0.1383(4) 0.9733(3) 0.0260(8) Uani 1 1 d .
H3 H 0.0563 0.1128 0.9964 0.031 Uiso 1 1 calc R
C4 C 0.2098(4) 0.1793(4) 0.8724(3) 0.0219(8) Uani 1 1 d .
C5 C 0.1350(5) 0.1679(4) 0.7886(3) 0.0284(9) Uani 1 1 d .
C6 C 0.2075(4) 0.1810(4) 0.6895(3) 0.0223(8) Uani 1 1 d .
C7 C 0.1502(5) 0.1399(4) 0.6004(3) 0.0280(9) Uani 1 1 d .
H7 H 0.0500 0.1144 0.5987 0.034 Uiso 1 1 calc R
C8 C 0.2648(5) 0.1443(4) 0.5205(3) 0.0283(9) Uani 1 1 d .
H8 H 0.2624 0.1192 0.4520 0.034 Uiso 1 1 calc R
C9 C 0.3914(4) 0.1940(3) 0.5576(3) 0.0225(8) Uani 1 1 d .
C10 C 0.5233(5) 0.2277(4) 0.4970(3) 0.0236(8) Uani 1 1 d .
C11 C 0.6205(4) 0.3092(3) 0.5343(3) 0.0207(8) Uani 1 1 d .
C12 C 0.7301(5) 0.3781(4) 0.4710(3) 0.0275(9) Uani 1 1 d .
H12 H 0.7597 0.3663 0.3994 0.033 Uiso 1 1 calc R
C13 C 0.7831(4) 0.4630(4) 0.5322(3) 0.0266(9) Uani 1 1 d .
H13 H 0.8544 0.5253 0.5115 0.032 Uiso 1 1 calc R
C14 C 0.7128(4) 0.4426(4) 0.6344(3) 0.0214(8) Uani 1 1 d .
C15 C 0.7547(4) 0.4960(4) 0.7212(3) 0.0225(8) Uani 1 1 d .
C16 C 0.7127(4) 0.4456(3) 0.8172(3) 0.0208(8) Uani 1 1 d .
C17 C 0.7818(5) 0.4698(4) 0.9042(3) 0.0270(9) Uani 1 1 d .
H17 H 0.8528 0.5327 0.9085 0.032 Uiso 1 1 calc R
C18 C 0.7286(5) 0.3880(4) 0.9788(3) 0.0270(9) Uani 1 1 d .
H18 H 0.7572 0.3798 1.0450 0.032 Uiso 1 1 calc R
C19 C 0.6195(4) 0.3144(3) 0.9394(3) 0.0198(8) Uani 1 1 d .
C20 C 0.5274(4) 0.2313(4) 0.9976(3) 0.0220(8) Uani 1 1 d .
C21 C -0.0199(5) 0.1161(5) 0.8038(4) 0.0391(11) Uani 1 1 d .
H21A H -0.0914 0.1681 0.7583 0.059 Uiso 1 1 calc GR
H21B H -0.0729 0.1357 0.8744 0.059 Uiso 1 1 calc GR
H21C H 0.0039 0.0108 0.7886 0.059 Uiso 1 1 calc GR
C22 C 0.5536(5) 0.1915(4) 0.3848(3) 0.0299(9) Uani 1 1 d .
H22A H 0.6701 0.1588 0.3617 0.045 Uiso 1 1 calc GR
H22B H 0.5106 0.2787 0.3479 0.045 Uiso 1 1 calc GR
H22C H 0.5000 0.1135 0.3717 0.045 Uiso 1 1 calc GR
C23 C 0.8620(5) 0.6032(4) 0.7093(3) 0.0324(10) Uani 1 1 d .
H23A H 0.8243 0.6785 0.7634 0.049 Uiso 1 1 calc GR
H23B H 0.8583 0.6491 0.6431 0.049 Uiso 1 1 calc GR
H23C H 0.9732 0.5517 0.7137 0.049 Uiso 1 1 calc GR
C24 C 0.5584(5) 0.1954(4) 1.1041(3) 0.0270(8) Uani 1 1 d .
H24A H 0.6751 0.1684 1.1048 0.040 Uiso 1 1 calc GR
H24B H 0.5105 0.1134 1.1277 0.040 Uiso 1 1 calc GR
H24C H 0.5098 0.2809 1.1491 0.040 Uiso 1 1 calc GR
C25 C 0.3321(5) 0.4674(4) 0.7678(3) 0.0268(9) Uani 1 1 d .
C26 C 0.6279(5) 0.0932(4) 0.7347(3) 0.0226(8) Uani 1 1 d .

loop_
_atom_site_aniso_label
_atom_site_aniso_U_11
_atom_site_aniso_U_22
_atom_site_aniso_U_33
_atom_site_aniso_U_23
_atom_site_aniso_U_13
_atom_site_aniso_U_12
Co1 0.0222(3) 0.0170(2) 0.0109(3) -0.00068(16) -0.00211(18) -0.00887(18)
N1 0.0226(16) 0.0198(14) 0.0155(17) -0.0011(12) -0.0009(13) -0.0054(12)
N2 0.0247(17) 0.0219(14) 0.0145(17) -0.0025(12) -0.0035(13) -0.0079(12)
N3 0.0225(16) 0.0169(13) 0.0152(17) 0.0001(11) -0.0019(13) -0.0056(12)
N4 0.0232(16) 0.0179(13) 0.0147(17) -0.0015(11) 0.0001(13) -0.0072(12)
N5 0.044(2) 0.038(2) 0.031(2) -0.0039(16) -0.0065(17) -0.0086(17)
N6 0.038(2) 0.0255(16) 0.0193(19) -0.0045(13) -0.0041(15) -0.0062(14)
C1 0.030(2) 0.0189(16) 0.0131(19) -0.0010(13) -0.0001(15) -0.0074(14)
C2 0.038(2) 0.0262(18) 0.017(2) 0.0020(15) 0.0025(17) -0.0143(16)
C3 0.026(2) 0.0288(18) 0.024(2) -0.0002(15) 0.0053(16) -0.0137(15)
C4 0.0221(19) 0.0229(17) 0.021(2) -0.0036(14) 0.0018(15) -0.0092(14)
C5 0.023(2) 0.035(2) 0.029(2) -0.0039(17) -0.0011(17) -0.0124(16)
C6 0.0204(19) 0.0253(17) 0.023(2) -0.0028(15) -0.0036(15) -0.0087(14)
C7 0.029(2) 0.0316(19) 0.028(2) -0.0007(16) -0.0098(18) -0.0139(16)
C8 0.040(2) 0.0271(18) 0.022(2) -0.0037(16) -0.0128(18) -0.0111(17)
C9 0.032(2) 0.0161(15) 0.020(2) 0.0002(14) -0.0033(16) -0.0082(14)
C10 0.033(2) 0.0207(16) 0.017(2) 0.0020(14) -0.0058(16) -0.0046(15)
C11 0.028(2) 0.0189(16) 0.015(2) 0.0026(13) -0.0008(15) -0.0056(14)
C12 0.032(2) 0.0319(19) 0.018(2) 0.0024(16) 0.0012(17) -0.0095(16)
C13 0.026(2) 0.0305(19) 0.024(2) 0.0061(16) -0.0003(17) -0.0102(16)
C14 0.0218(19) 0.0206(16) 0.023(2) 0.0034(14) -0.0019(15) -0.0081(14)
C15 0.025(2) 0.0202(16) 0.025(2) -0.0006(14) -0.0033(16) -0.0091(14)
C16 0.0230(19) 0.0174(15) 0.023(2) -0.0014(14) -0.0036(15) -0.0059(14)
C17 0.028(2) 0.0247(18) 0.032(2) -0.0024(16) -0.0085(18) -0.0122(15)
C18 0.031(2) 0.0318(19) 0.020(2) -0.0036(16) -0.0088(17) -0.0090(16)
C19 0.0222(19) 0.0194(16) 0.018(2) -0.0055(14) -0.0022(15) -0.0059(14)
C20 0.030(2) 0.0207(16) 0.014(2) -0.0050(14) 0.0007(15) -0.0043(14)
C21 0.029(2) 0.052(3) 0.038(3) -0.008(2) 0.0019(19) -0.0178(19)
C22 0.047(3) 0.0267(18) 0.017(2) -0.0015(15) -0.0038(18) -0.0098(17)
C23 0.038(2) 0.034(2) 0.032(3) 0.0037(17) -0.0064(19) -0.0227(18)
C24 0.039(2) 0.0276(18) 0.015(2) 0.0002(15) -0.0055(17) -0.0083(16)
C25 0.028(2) 0.032(2) 0.021(2) -0.0010(16) -0.0030(17) -0.0088(17)
C26 0.031(2) 0.0305(19) 0.0108(19) 0.0012(15) 0.0003(16) -0.0180(17)

loop_
_atom_type_symbol
_atom_type_description
_atom_type_scat_dispersion_real
_atom_type_scat_dispersion_imag
_atom_type_scat_source
C C 0.0033 0.0016 'International Tables Vol C Tables 4.2.6.8 and 6.1.1.4'
H H 0.0000 0.0000 'International Tables Vol C Tables 4.2.6.8 and 6.1.1.4'
N N 0.0061 0.0033 'International Tables Vol C Tables 4.2.6.8 and 6.1.1.4'
Co Co 0.3494 0.9721 'International Tables Vol C Tables 4.2.6.8 and 6.1.1.4'

loop_
_geom_angle_atom_site_label_1
_geom_angle_atom_site_label_2
_geom_angle_atom_site_label_3
_geom_angle
N1 Co1 N4 89.72(12)
N2 Co1 N1 90.38(12)
N2 Co1 N4 178.68(12)
N3 Co1 N1 179.44(12)
N3 Co1 N2 90.18(12)
N3 Co1 N4 89.73(12)
C25 Co1 N1 88.30(14)
C25 Co1 N2 89.38(14)
C25 Co1 N3 91.59(14)
C25 Co1 N4 89.30(14)
C26 Co1 N1 90.49(13)
C26 Co1 N2 89.11(13)
C26 Co1 N3 89.63(13)
C26 Co1 N4 92.21(13)
C26 Co1 C25 178.07(15)
C1 N1 Co1 127.0(2)
C4 N1 Co1 126.9(3)
C4 N1 C1 106.1(3)
C6 N2 Co1 126.9(3)
C6 N2 C9 106.4(3)
C9 N2 Co1 126.6(2)
C11 N3 Co1 126.9(2)
C11 N3 C14 105.3(3)
C14 N3 Co1 127.8(2)
C16 N4 Co1 127.4(2)
C19 N4 Co1 126.8(2)
C19 N4 C16 105.8(3)
N1 C1 C2 109.8(3)
N1 C1 C20 125.0(3)
C20 C1 C2 124.7(3)
C1 C2 H2 126.8
C3 C2 C1 106.5(3)
C3 C2 H2 126.8
C2 C3 H3 125.8
C2 C3 C4 108.3(3)
C4 C3 H3 125.8
N1 C4 C3 109.3(3)
N1 C4 C5 125.0(4)
C5 C4 C3 125.4(3)
C4 C5 C21 118.7(4)
C6 C5 C4 123.1(3)
C6 C5 C21 117.5(4)
N2 C6 C5 125.4(3)
N2 C6 C7 109.6(3)
C5 C6 C7 124.6(3)
C6 C7 H7 126.3
C8 C7 C6 107.3(3)
C8 C7 H7 126.3
C7 C8 H8 126.3
C7 C8 C9 107.3(3)
C9 C8 H8 126.3
N2 C9 C8 109.3(3)
C10 C9 N2 125.6(3)
C10 C9 C8 124.8(4)
C9 C10 C11 121.9(3)
C9 C10 C22 119.6(3)
C11 C10 C22 118.1(3)
N3 C11 C10 125.3(3)
N3 C11 C12 110.5(3)
C10 C11 C12 123.7(3)
C11 C12 H12 126.6
C13 C12 C11 106.7(3)
C13 C12 H12 126.6
C12 C13 H13 126.1
C12 C13 C14 107.7(3)
C14 C13 H13 126.1
N3 C14 C13 109.7(3)
N3 C14 C15 124.7(3)
C15 C14 C13 125.2(3)
C14 C15 C23 118.8(3)
C16 C15 C14 122.7(3)
C16 C15 C23 118.3(3)
N4 C16 C15 124.9(3)
N4 C16 C17 109.7(3)
C15 C16 C17 125.0(3)
C16 C17 H17 126.1
C18 C17 C16 107.8(3)
C18 C17 H17 126.1
C17 C18 H18 126.6
C17 C18 C19 106.9(3)
C19 C18 H18 126.6
N4 C19 C18 109.7(3)
N4 C19 C20 126.1(3)
C20 C19 C18 123.9(3)
C1 C20 C24 118.7(3)
C19 C20 C1 122.0(3)
C19 C20 C24 119.0(3)
C5 C21 H21A 109.5
C5 C21 H21B 109.5
C5 C21 H21C 109.5
H21A C21 H21B 109.5
H21A C21 H21C 109.5
H21B C21 H21C 109.5
C10 C22 H22A 109.5
C10 C22 H22B 109.5
C10 C22 H22C 109.5
H22A C22 H22B 109.5
H22A C22 H22C 109.5
H22B C22 H22C 109.5
C15 C23 H23A 109.5
C15 C23 H23B 109.5
C15 C23 H23C 109.5
H23A C23 H23B 109.5
H23A C23 H23C 109.5
H23B C23 H23C 109.5
C20 C24 H24A 109.5
C20 C24 H24B 109.5
C20 C24 H24C 109.5
H24A C24 H24B 109.5
H24A C24 H24C 109.5
H24B C24 H24C 109.5
N5 C25 Co1 177.9(4)
N6 C26 Co1 179.0(3)

loop_
_geom_bond_atom_site_label_1
_geom_bond_atom_site_label_2
_geom_bond_distance
Co1 N1 1.950(3)
Co1 N2 1.949(3)
Co1 N3 1.944(3)
Co1 N4 1.950(3)
Co1 C25 1.917(4)
Co1 C26 1.913(4)
N1 C1 1.379(5)
N1 C4 1.371(4)
N2 C6 1.361(4)
N2 C9 1.385(5)
N3 C11 1.378(4)
N3 C14 1.379(4)
N4 C16 1.384(4)
N4 C19 1.368(5)
N5 C25 1.139(5)
N6 C26 1.137(5)
C1 C2 1.440(5)
C1 C20 1.391(5)
C2 H2 0.9500
C2 C3 1.338(5)
C3 H3 0.9500
C3 C4 1.432(5)
C4 C5 1.390(5)
C5 C6 1.388(5)
C5 C21 1.504(5)
C6 C7 1.442(5)
C7 H7 0.9500
C7 C8 1.343(6)
C8 H8 0.9500
C8 C9 1.433(5)
C9 C10 1.383(5)
C10 C11 1.400(5)
C10 C22 1.508(5)
C11 C12 1.429(5)
C12 H12 0.9500
C12 C13 1.344(5)
C13 H13 0.9500
C13 C14 1.432(5)
C14 C15 1.394(5)
C15 C16 1.385(5)
C15 C23 1.505(4)
C16 C17 1.426(5)
C17 H17 0.9500
C17 C18 1.338(5)
C18 H18 0.9500
C18 C19 1.446(4)
C19 C20 1.385(5)
C20 C24 1.506(5)
C21 H21A 0.9800
C21 H21B 0.9800
C21 H21C 0.9800
C22 H22A 0.9800
C22 H22B 0.9800
C22 H22C 0.9800
C23 H23A 0.9800
C23 H23B 0.9800
C23 H23C 0.9800
C24 H24A 0.9800
C24 H24B 0.9800
C24 H24C 0.9800

loop_
_geom_torsion_atom_site_label_1
_geom_torsion_atom_site_label_2
_geom_torsion_atom_site_label_3
_geom_torsion_atom_site_label_4
_geom_torsion
Co1 N1 C1 C2 -179.2(2)
Co1 N1 C1 C20 9.2(5)
Co1 N1 C4 C3 -179.2(2)
Co1 N1 C4 C5 7.5(5)
Co1 N2 C6 C5 -8.5(5)
Co1 N2 C6 C7 179.2(2)
Co1 N2 C9 C8 179.3(2)
Co1 N2 C9 C10 -6.6(5)
Co1 N3 C11 C10 8.7(5)
Co1 N3 C11 C12 -178.5(2)
Co1 N3 C14 C13 -179.9(2)
Co1 N3 C14 C15 6.8(5)
Co1 N4 C16 C15 -6.7(5)
Co1 N4 C16 C17 179.6(2)
Co1 N4 C19 C18 179.2(2)
Co1 N4 C19 C20 -6.9(5)
N1 C1 C2 C3 -1.2(4)
N1 C1 C20 C19 8.0(5)
N1 C1 C20 C24 -178.6(3)
N1 C4 C5 C6 5.4(6)
N1 C4 C5 C21 175.6(3)
N2 C6 C7 C8 2.8(4)
N2 C9 C10 C11 -9.6(6)
N2 C9 C10 C22 177.5(3)
N3 C11 C12 C13 -2.0(4)
N3 C14 C15 C16 8.0(6)
N3 C14 C15 C23 -177.4(3)
N4 C16 C17 C18 2.4(4)
N4 C19 C20 C1 -9.2(5)
N4 C19 C20 C24 177.4(3)
C1 N1 C4 C3 2.3(4)
C1 N1 C4 C5 -170.9(3)
C1 C2 C3 C4 2.5(4)
C2 C1 C20 C19 -162.4(3)
C2 C1 C20 C24 11.0(5)
C2 C3 C4 N1 -3.1(4)
C2 C3 C4 C5 170.1(4)
C3 C4 C5 C6 -166.7(4)
C3 C4 C5 C21 3.4(6)
C4 N1 C1 C2 -0.8(4)
C4 N1 C1 C20 -172.3(3)
C4 C5 C6 N2 -5.0(6)
C4 C5 C6 C7 166.2(4)
C5 C6 C7 C8 -169.6(4)
C6 N2 C9 C8 0.4(4)
C6 N2 C9 C10 174.6(3)
C6 C7 C8 C9 -2.4(4)
C7 C8 C9 N2 1.4(4)
C7 C8 C9 C10 -172.9(3)
C8 C9 C10 C11 163.7(3)
C8 C9 C10 C22 -9.2(5)
C9 N2 C6 C5 170.4(3)
C9 N2 C6 C7 -1.9(4)
C9 C10 C11 N3 8.6(6)
C9 C10 C11 C12 -163.4(3)
C10 C11 C12 C13 171.0(3)
C11 N3 C14 C13 1.1(4)
C11 N3 C14 C15 -172.2(3)
C11 C12 C13 C14 2.5(4)
C12 C13 C14 N3 -2.4(4)
C12 C13 C14 C15 170.9(4)
C13 C14 C15 C16 -164.2(3)
C13 C14 C15 C23 10.3(5)
C14 N3 C11 C10 -172.4(3)
C14 N3 C11 C12 0.5(4)
C14 C15 C16 N4 -8.0(6)
C14 C15 C16 C17 164.7(3)
C15 C16 C17 C18 -171.3(4)
C16 N4 C19 C18 0.6(4)
C16 N4 C19 C20 174.5(3)
C16 C17 C18 C19 -1.9(4)
C17 C18 C19 N4 0.9(4)
C17 C18 C19 C20 -173.2(3)
C18 C19 C20 C1 163.9(3)
C18 C19 C20 C24 -9.4(5)
C19 N4 C16 C15 171.9(3)
C19 N4 C16 C17 -1.8(4)
C20 C1 C2 C3 170.5(3)
C21 C5 C6 N2 -175.2(3)
C21 C5 C6 C7 -4.0(6)
C22 C10 C11 N3 -178.5(3)
C22 C10 C11 C12 9.6(5)
C23 C15 C16 N4 177.4(3)
C23 C15 C16 C17 -9.9(5)
